data_1541114
loop_
_publ_author_name
'Pei, S.'
'Hinks, D.G.'
'Dabrowski, B.'
'Jorgensen, J.D.'
'Richards, D.R.'
'Mitchell, A.W.'
'Sinha, S.K.'
'Newsam, J.M.'
'Jacobson, A.J.'
'Vaknin, D.'

_publ_section_title
;
 Structural phase diagram of the Ba1-x Kx Bi O3 system
;
_journal_name_full 'Physical Review, Serie 3. B - Condensed Matter (18,1978-)'
_journal_page_first 4126
_journal_page_last 4141
_journal_volume 41
_journal_year 1990
_chemical_formula_sum 'Ba Bi O3'
_space_group_IT_number 166
_symmetry_space_group_name_Hall '-P 3* 2'
_symmetry_space_group_name_H-M 'R -3 m :R'
_cell_angle_alpha 60.272
_cell_angle_beta 60.272
_cell_angle_gamma 60.272
_cell_formula_units_Z 2
_cell_length_a 6.152
_cell_length_b 6.152
_cell_length_c 6.152
_cell_volume 165.653
_citation_journal_id_ASTM PRBMDO
_cod_data_source_file Pei_PRBMDO_1990_1889.cif
_cod_data_source_block Ba1Bi1O3
_cod_original_sg_symbol_Hall '-R 3 2" (-y+z,x+z,-x+y+z)'
_cod_original_formula_sum 'Ba1 Bi1 O3'
_cod_database_code 1541114

loop_
_symmetry_equiv_pos_as_xyz
x,y,z
z,x,y
y,z,x
-y,-x,-z
-z,-y,-x
-x,-z,-y
-x,-y,-z
-z,-x,-y
-y,-z,-x
y,x,z
z,y,x
x,z,y

loop_
_atom_site_label
_atom_site_type_symbol
_atom_site_fract_x
_atom_site_fract_y
_atom_site_fract_z
_atom_site_occupancy
_atom_site_U_iso_or_equiv
Ba1 Ba+2 0.251 0.251 0.251 0.996 0.0
Bi2 Bi+5 0.5 0.5 0.5 1 0.0
Bi1 Bi+3 0 0 0 1 0.0
O1 O-2 -0.259 0.2126 0.304 0.5 0.0
